data_2217483
loop_
_publ_author_name
'B. Thimme Gowda'
'Sabine Foro'
'Hartmut Fuess '

_publ_section_title
;
 2,2-Dichloro-<i>N</i>-(3-nitrophenyl)acetamide
;
_journal_coeditor_code DN2307
_journal_issue 2
_journal_name_full 'Acta Crystallographica Section E'
_journal_page_first o382
_journal_page_last o382
_journal_paper_doi 10.1107/S160053680706881X
_journal_volume 64
_journal_year 2008
_chemical_formula_iupac 'C8 H6 Cl2 N2 O3'
_chemical_formula_moiety 'C8 H6 Cl2 N2 O3'
_chemical_formula_sum 'C8 H6 Cl2 N2 O3'
_chemical_formula_weight 249.05
_chemical_name_systematic
;
2,2-Dichloro-<i>N</i>-(3-nitrophenyl)acetamide
;
_space_group_IT_number 61
_symmetry_cell_setting orthorhombic
_symmetry_space_group_name_Hall '-P 2ac 2ab'
_symmetry_space_group_name_H-M 'P b c a'
_atom_sites_solution_hydrogens geom
_atom_sites_solution_primary direct
_atom_sites_solution_secondary difmap
_audit_creation_method SHELXL-97
_cell_angle_alpha 90.00
_cell_angle_beta 90.00
_cell_angle_gamma 90.00
_cell_formula_units_Z 8
_cell_length_a 9.6092(6)
_cell_length_b 10.6487(7)
_cell_length_c 19.8680(10)
_cell_measurement_reflns_used 4893
_cell_measurement_temperature 299(2)
_cell_measurement_theta_max 27.78
_cell_measurement_theta_min 2.80
_cell_volume 2033.0(2)
_computing_cell_refinement
;
CrysAlis RED (Oxford Diffraction, 2007)
;
_computing_data_collection
;
CrysAlis CCD (Oxford Diffraction, 2004)
;
_computing_data_reduction
;
CrysAlis RED (Oxford Diffraction, 2007)
;
_computing_molecular_graphics 'PLATON (Spek, 2003)'
_computing_publication_material 'SHELXS97 (Sheldrick, 2008)'
_computing_structure_refinement 'SHELXL97 (Sheldrick, 2008)'
_computing_structure_solution 'SHELXS97 (Sheldrick, 2008)'
_diffrn_ambient_temperature 299(2)
_diffrn_measured_fraction_theta_full 0.999
_diffrn_measured_fraction_theta_max 0.999
_diffrn_measurement_device_type
;
Oxford Diffraction Xcalibur diffractometer
with Sapphire CCD Detector
;
_diffrn_measurement_method
;
Rotation method data acquisition using \w and \f scans.
;
_diffrn_radiation_monochromator graphite
_diffrn_radiation_source 'fine-focus sealed tube'
_diffrn_radiation_type MoK\a
_diffrn_radiation_wavelength 0.71073
_diffrn_reflns_av_R_equivalents 0.0224
_diffrn_reflns_av_sigmaI/netI 0.0135
_diffrn_reflns_limit_h_max 11
_diffrn_reflns_limit_h_min -12
_diffrn_reflns_limit_k_max 13
_diffrn_reflns_limit_k_min -11
_diffrn_reflns_limit_l_max 20
_diffrn_reflns_limit_l_min -24
_diffrn_reflns_number 11267
_diffrn_reflns_theta_full 26.37
_diffrn_reflns_theta_max 26.37
_diffrn_reflns_theta_min 2.95
_diffrn_standards_decay_% 0
_exptl_absorpt_coefficient_mu 0.625
_exptl_absorpt_correction_T_max 0.8645
_exptl_absorpt_correction_T_min 0.7055
_exptl_absorpt_correction_type multi-scan
_exptl_absorpt_process_details
;
(SCALE3 ABSPACK; Oxford Diffraction, 2007)
;
_exptl_crystal_colour yellow
_exptl_crystal_density_diffrn 1.627
_exptl_crystal_density_method 'not measured'
_exptl_crystal_description prism
_exptl_crystal_F_000 1008
_exptl_crystal_size_max 0.60
_exptl_crystal_size_mid 0.52
_exptl_crystal_size_min 0.24
_refine_diff_density_max 0.350
_refine_diff_density_min -0.364
_refine_ls_extinction_coef 0.0230(13)
_refine_ls_extinction_expression Fc^*^=kFc[1+0.001xFc^2^\l^3^/sin(2\q)]^-1/4^
_refine_ls_extinction_method SHELXL
_refine_ls_goodness_of_fit_ref 1.102
_refine_ls_hydrogen_treatment mixed
_refine_ls_matrix_type full
_refine_ls_number_parameters 155
_refine_ls_number_reflns 2072
_refine_ls_number_restraints 1
_refine_ls_restrained_S_all 1.102
_refine_ls_R_factor_all 0.0492
_refine_ls_R_factor_gt 0.0322
_refine_ls_shift/su_max 0.044
_refine_ls_shift/su_mean 0.005
_refine_ls_structure_factor_coef Fsqd
_refine_ls_weighting_details 'calc w=1/[\s^2^(Fo^2^)+(0.0385P)^2^+1.4567P] where P=(Fo^2^+2Fc^2^)/3'
_refine_ls_weighting_scheme calc
_refine_ls_wR_factor_gt 0.0791
_refine_ls_wR_factor_ref 0.0983
_reflns_number_gt 1614
_reflns_number_total 2072
_reflns_threshold_expression I>2\s(I)
_cod_data_source_file dn2307.cif
_cod_data_source_block I
_cod_database_code 2217483
_cod_database_fobs_code 2217483

loop_
_symmetry_equiv_pos_as_xyz
'x, y, z'
'-x+1/2, -y, z+1/2'
'x+1/2, -y+1/2, -z'
'-x, y+1/2, -z+1/2'
'-x, -y, -z'
'x-1/2, y, -z-1/2'
'-x-1/2, y-1/2, z'
'x, -y-1/2, z-1/2'

loop_
_atom_site_type_symbol
_atom_site_label
_atom_site_fract_x
_atom_site_fract_y
_atom_site_fract_z
_atom_site_U_iso_or_equiv
_atom_site_adp_type
_atom_site_calc_flag
_atom_site_refinement_flags
_atom_site_occupancy
C C1 0.03253(19) 0.14098(18) 0.60262(10) 0.0344(4) Uani d . 1
C C2 0.1408(2) 0.05696(19) 0.61012(11) 0.0365(4) Uani d . 1
H H2 0.204(2) 0.043(2) 0.5757(12) 0.044 Uiso d . 1
C C3 0.1543(2) -0.00244(19) 0.67144(11) 0.0380(5) Uani d . 1
C C4 0.0653(2) 0.0166(2) 0.72466(11) 0.0453(5) Uani d . 1
H H4 0.075(3) -0.025(2) 0.7632(14) 0.054 Uiso d . 1
C C5 -0.0418(2) 0.1009(2) 0.71576(12) 0.0490(6) Uani d . 1
H H5 -0.103(3) 0.122(2) 0.7521(14) 0.059 Uiso d . 1
C C6 -0.0584(2) 0.1632(2) 0.65542(11) 0.0426(5) Uani d . 1
H H6 -0.131(3) 0.220(2) 0.6503(13) 0.051 Uiso d . 1
C C7 0.1102(2) 0.24984(19) 0.50064(11) 0.0357(4) Uani d . 1
C C8 0.0552(2) 0.3297(2) 0.44287(11) 0.0398(5) Uani d . 1
H H8 -0.034(3) 0.352(2) 0.4488(11) 0.048 Uiso d . 1
N N1 0.01034(17) 0.20745(17) 0.54149(9) 0.0381(4) Uani d D 1
H H1N -0.0711(18) 0.227(2) 0.5320(12) 0.046 Uiso d D 1
N N2 0.2700(2) -0.09083(18) 0.67926(10) 0.0491(5) Uani d . 1
O O1 0.23372(15) 0.22854(16) 0.50684(9) 0.0532(5) Uani d . 1
O O2 0.3669(2) -0.08426(19) 0.63930(10) 0.0664(5) Uani d . 1
O O3 0.2672(2) -0.16436(19) 0.72637(10) 0.0759(6) Uani d . 1
Cl Cl1 0.15452(6) 0.46874(5) 0.43763(3) 0.0529(2) Uani d . 1
Cl Cl2 0.06927(8) 0.24208(7) 0.36778(3) 0.0661(2) Uani d . 1

loop_
_atom_site_aniso_label
_atom_site_aniso_U_11
_atom_site_aniso_U_22
_atom_site_aniso_U_33
_atom_site_aniso_U_12
_atom_site_aniso_U_13
_atom_site_aniso_U_23
C1 0.0270(9) 0.0403(10) 0.0360(10) -0.0056(8) -0.0003(8) 0.0025(8)
C2 0.0334(10) 0.0388(10) 0.0374(10) -0.0034(8) -0.0001(8) 0.0008(8)
C3 0.0363(10) 0.0346(10) 0.0430(11) -0.0033(8) -0.0046(9) 0.0017(8)
C4 0.0494(13) 0.0483(12) 0.0382(11) -0.0071(10) -0.0014(10) 0.0065(10)
C5 0.0460(13) 0.0583(14) 0.0428(12) -0.0043(11) 0.0103(10) -0.0006(10)
C6 0.0311(10) 0.0487(12) 0.0479(12) -0.0012(9) 0.0036(9) 0.0014(10)
C7 0.0272(9) 0.0389(10) 0.0409(10) 0.0013(8) -0.0009(8) 0.0020(8)
C8 0.0307(10) 0.0479(12) 0.0409(11) 0.0006(9) -0.0001(9) 0.0045(9)
N1 0.0239(8) 0.0503(10) 0.0401(9) 0.0018(7) -0.0002(7) 0.0076(8)
N2 0.0507(11) 0.0446(10) 0.0521(11) 0.0028(9) -0.0091(10) 0.0056(9)
O1 0.0258(7) 0.0698(11) 0.0641(10) 0.0050(7) 0.0044(7) 0.0272(8)
O2 0.0606(11) 0.0718(12) 0.0668(12) 0.0250(10) 0.0086(10) 0.0109(10)
O3 0.0786(13) 0.0713(12) 0.0778(13) 0.0122(11) -0.0056(11) 0.0361(11)
Cl1 0.0558(4) 0.0395(3) 0.0635(4) -0.0031(2) -0.0001(3) 0.0064(2)
Cl2 0.0740(5) 0.0778(5) 0.0467(4) -0.0200(4) -0.0084(3) -0.0116(3)

loop_
_atom_type_symbol
_atom_type_description
_atom_type_scat_dispersion_real
_atom_type_scat_dispersion_imag
_atom_type_scat_source
C C 0.0033 0.0016 'International Tables Vol C Tables 4.2.6.8 and 6.1.1.4'
H H 0.0000 0.0000 'International Tables Vol C Tables 4.2.6.8 and 6.1.1.4'
N N 0.0061 0.0033 'International Tables Vol C Tables 4.2.6.8 and 6.1.1.4'
O O 0.0106 0.0060 'International Tables Vol C Tables 4.2.6.8 and 6.1.1.4'
Cl Cl 0.1484 0.1585 'International Tables Vol C Tables 4.2.6.8 and 6.1.1.4'

loop_
_geom_angle_atom_site_label_1
_geom_angle_atom_site_label_2
_geom_angle_atom_site_label_3
_geom_angle
C2 C1 C6 120.30(19)
C2 C1 N1 121.86(17)
C6 C1 N1 117.83(18)
C3 C2 C1 117.65(19)
C3 C2 H2 120.9(15)
C1 C2 H2 121.5(15)
C4 C3 C2 123.5(2)
C4 C3 N2 119.03(19)
C2 C3 N2 117.42(19)
C3 C4 C5 117.6(2)
C3 C4 H4 121.6(17)
C5 C4 H4 120.8(17)
C4 C5 C6 120.8(2)
C4 C5 H5 120.9(16)
C6 C5 H5 118.2(16)
C5 C6 C1 120.2(2)
C5 C6 H6 119.8(16)
C1 C6 H6 120.0(16)
O1 C7 N1 125.26(19)
O1 C7 C8 121.32(19)
N1 C7 C8 113.42(17)
C7 C8 Cl1 108.99(14)
C7 C8 Cl2 108.35(15)
Cl1 C8 Cl2 110.62(12)
C7 C8 H8 112.2(15)
Cl1 C8 H8 107.9(16)
Cl2 C8 H8 108.8(15)
C7 N1 C1 125.44(17)
C7 N1 H1N 116.8(17)
C1 N1 H1N 117.5(17)
O3 N2 O2 123.4(2)
O3 N2 C3 118.5(2)
O2 N2 C3 118.10(18)

loop_
_geom_bond_atom_site_label_1
_geom_bond_atom_site_label_2
_geom_bond_distance
C1 C2 1.380(3)
C1 C6 1.386(3)
C1 N1 1.422(2)
C2 C3 1.379(3)
C2 H2 0.93(2)
C3 C4 1.376(3)
C3 N2 1.464(3)
C4 C5 1.377(3)
C4 H4 0.89(3)
C5 C6 1.380(3)
C5 H5 0.96(3)
C6 H6 0.93(3)
C7 O1 1.215(2)
C7 N1 1.335(3)
C7 C8 1.523(3)
C8 Cl1 1.764(2)
C8 Cl2 1.765(2)
C8 H8 0.90(3)
N1 H1N 0.833(16)
N2 O3 1.220(3)
N2 O2 1.226(3)

loop_
_geom_hbond_atom_site_label_D
_geom_hbond_atom_site_label_H
_geom_hbond_atom_site_label_A
_geom_hbond_site_symmetry_A
_geom_hbond_distance_DH
_geom_hbond_distance_HA
_geom_hbond_distance_DA
_geom_hbond_angle_DHA
N1 H1N O1 3_456 0.833(16) 2.081(17) 2.907(2) 171(2)

loop_
_geom_torsion_atom_site_label_1
_geom_torsion_atom_site_label_2
_geom_torsion_atom_site_label_3
_geom_torsion_atom_site_label_4
_geom_torsion
C6 C1 C2 C3 -0.2(3)
N1 C1 C2 C3 179.62(18)
C1 C2 C3 C4 0.8(3)
C1 C2 C3 N2 -179.58(18)
C2 C3 C4 C5 -0.8(3)
N2 C3 C4 C5 179.6(2)
C3 C4 C5 C6 0.1(3)
C4 C5 C6 C1 0.5(3)
C2 C1 C6 C5 -0.4(3)
N1 C1 C6 C5 179.8(2)
O1 C7 C8 Cl1 -48.5(3)
N1 C7 C8 Cl1 131.85(17)
O1 C7 C8 Cl2 71.9(2)
N1 C7 C8 Cl2 -107.71(18)
O1 C7 N1 C1 6.6(4)
C8 C7 N1 C1 -173.76(18)
C2 C1 N1 C7 -35.6(3)
C6 C1 N1 C7 144.2(2)
C4 C3 N2 O3 15.6(3)
C2 C3 N2 O3 -164.0(2)
C4 C3 N2 O2 -162.0(2)
C2 C3 N2 O2 18.3(3)

loop_
_cod_related_entry_id
_cod_related_entry_database
_cod_related_entry_code
1 ChemSpider 463503
